data_7057844
loop_
_publ_author_name
'Malan, Frederick P.'
'Singleton, Eric'
'van Rooyen, Petrus H.'
'Conradie, Jeanet'
'Landman, Maril\'e'

_publ_section_title
;
 Base-free glucose dehydration catalysed by NHC-stabilised heterohalo
 cyclopentadienyl Cr(iii) complexes
;
_journal_issue 23
_journal_name_full 'New Journal of Chemistry'
_journal_page_first 19193
_journal_paper_doi 10.1039/C8NJ04804E
_journal_volume 42
_journal_year 2018
_chemical_formula_sum 'C22 H21 Br0.636 Cl1.364 Cr N2'
_chemical_formula_weight 464.71
_space_group_crystal_system monoclinic
_space_group_IT_number 14
_space_group_name_Hall '-P 2ybc'
_space_group_name_H-M_alt 'P 1 21/c 1'
_symmetry_space_group_name_Hall '-P 2ybc'
_symmetry_space_group_name_H-M 'P 1 21/c 1'
_atom_sites_solution_hydrogens geom
_audit_creation_method SHELXL-2013
_audit_update_record
;
2018-03-22 deposited with the CCDC.
2018-10-23 downloaded from the CCDC.
;
_cell_angle_alpha 90
_cell_angle_beta 91.965(5)
_cell_angle_gamma 90
_cell_formula_units_Z 8
_cell_length_a 11.578(3)
_cell_length_b 20.917(5)
_cell_length_c 16.763(4)
_cell_measurement_reflns_used 9862
_cell_measurement_temperature 150(2)
_cell_measurement_theta_max 17.38
_cell_measurement_theta_min 2.30
_cell_volume 4057.2(17)
_computing_structure_refinement 'SHELXL-2013 (Sheldrick, 2013)'
_diffrn_ambient_temperature 150(2)
_diffrn_measured_fraction_theta_full 0.999
_diffrn_measured_fraction_theta_max 0.999
_diffrn_measurement_device_type 'Bruker APEX-II CCD'
_diffrn_measurement_method '\f and \w scans'
_diffrn_radiation_type MoK\a
_diffrn_radiation_wavelength 0.71073
_diffrn_reflns_av_R_equivalents 0.3036
_diffrn_reflns_av_unetI/netI 0.1637
_diffrn_reflns_Laue_measured_fraction_full 0.999
_diffrn_reflns_Laue_measured_fraction_max 0.999
_diffrn_reflns_limit_h_max 13
_diffrn_reflns_limit_h_min -13
_diffrn_reflns_limit_k_max 25
_diffrn_reflns_limit_k_min -25
_diffrn_reflns_limit_l_max 20
_diffrn_reflns_limit_l_min -20
_diffrn_reflns_number 89957
_diffrn_reflns_point_group_measured_fraction_full 0.999
_diffrn_reflns_point_group_measured_fraction_max 0.999
_diffrn_reflns_theta_full 25.242
_diffrn_reflns_theta_max 25.347
_diffrn_reflns_theta_min 2.296
_exptl_absorpt_coefficient_mu 2.010
_exptl_absorpt_correction_T_max 0.862013
_exptl_absorpt_correction_T_min 0.579124
_exptl_absorpt_correction_type multi-scan
_exptl_absorpt_process_details
;
SADABS-2014/5 (Bruker,2014/5) was used for absorption correction.
wR2(int) was 0.1107 before and 0.0896 after correction.
The Ratio of minimum to maximum transmission is 0.3633.
The \l/2 correction factor is Not present.
;
_exptl_crystal_colour blue
_exptl_crystal_density_diffrn 1.522
_exptl_crystal_description blade
_exptl_crystal_F_000 1892
_exptl_crystal_size_max 0.387
_exptl_crystal_size_mid 0.124
_exptl_crystal_size_min 0.006
_refine_diff_density_max 1.106
_refine_diff_density_min -0.780
_refine_diff_density_rms 0.104
_refine_ls_extinction_method none
_refine_ls_goodness_of_fit_ref 1.062
_refine_ls_hydrogen_treatment constr
_refine_ls_matrix_type full
_refine_ls_number_parameters 467
_refine_ls_number_reflns 7419
_refine_ls_number_restraints 0
_refine_ls_restrained_S_all 1.062
_refine_ls_R_factor_all 0.1948
_refine_ls_R_factor_gt 0.0781
_refine_ls_shift/su_max 0.000
_refine_ls_shift/su_mean 0.000
_refine_ls_structure_factor_coef Fsqd
_refine_ls_weighting_details 'w=1/[\s^2^(Fo^2^)+(0.0467P)^2^+7.8291P] where P=(Fo^2^+2Fc^2^)/3'
_refine_ls_weighting_scheme calc
_refine_ls_wR_factor_gt 0.1232
_refine_ls_wR_factor_ref 0.1541
_reflns_Friedel_coverage 0.000
_reflns_number_gt 3535
_reflns_number_total 7419
_reflns_threshold_expression 'I > 2\s(I)'
_cod_data_source_file c8nj04804e2.cif
_cod_data_source_block mo_FM151_0m_n
_cod_depositor_comments
;
The following automatic conversions were performed:

'_exptl_absorpt_correction_type' value 'Multi-scan' changed to
'multi-scan' according to
/home/data/users/saulius/crontab/automatic-downloads/rss-feeds/RSC/lib/dictionaries/cif_core.dic
dictionary named 'cif_core.dic' version 2.4.2 from 2011-04-26.

Automatic conversion script
Id: cif_fix_values 4973 2017-02-22 13:04:09Z antanas 

 Adding full bibliography for 7057841--7057846.cif.
;
_cod_database_code 7057844
_shelx_space_group_comment
;
The symmetry employed for this shelxl refinement is uniquely defined
by the following loop, which should always be used as a source of
symmetry information in preference to the above space-group names.
They are only intended as comments.
;
_shelx_estimated_absorpt_t_min 0.510
_shelx_estimated_absorpt_t_max 0.988
_shelxl_version_number 2013-3

loop_
_space_group_symop_operation_xyz
'x, y, z'
'-x, y+1/2, -z+1/2'
'-x, -y, -z'
'x, -y-1/2, z-1/2'

loop_
_atom_site_label
_atom_site_type_symbol
_atom_site_fract_x
_atom_site_fract_y
_atom_site_fract_z
_atom_site_U_iso_or_equiv
_atom_site_adp_type
_atom_site_occupancy
_atom_site_site_symmetry_order
_atom_site_calc_flag
_atom_site_refinement_flags_posn
_atom_site_refinement_flags_adp
_atom_site_refinement_flags_occupancy
Cr1 Cr 0.57993(10) 0.56942(5) 0.82509(6) 0.0288(3) Uani 1 1 d . . .
Cl1 Cl 0.48472(11) 0.66398(6) 0.77553(7) 0.0403(6) Uani 0.627(5) 1 d . . P
Br1 Br 0.48472(11) 0.66398(6) 0.77553(7) 0.0403(6) Uani 0.373(5) 1 d . . P
Cl2 Cl 0.40986(12) 0.53064(7) 0.88122(8) 0.0417(7) Uani 0.763(5) 1 d . . P
Br2 Br 0.40986(12) 0.53064(7) 0.88122(8) 0.0417(7) Uani 0.237(5) 1 d . . P
N1 N 0.5365(5) 0.4590(3) 0.6977(3) 0.0280(14) Uani 1 1 d . . .
N2 N 0.6106(5) 0.5417(2) 0.6451(3) 0.0258(14) Uani 1 1 d . . .
C1 C 0.5741(6) 0.5192(3) 0.7165(4) 0.0260(17) Uani 1 1 d . . .
C2 C 0.5482(6) 0.4451(3) 0.6177(4) 0.0327(19) Uani 1 1 d . . .
H2 H 0.5264 0.4067 0.5911 0.039 Uiso 1 1 calc R U .
C3 C 0.5963(6) 0.4965(4) 0.5855(4) 0.0348(19) Uani 1 1 d . . .
H3 H 0.6169 0.5012 0.5315 0.042 Uiso 1 1 calc R U .
C4 C 0.4904(6) 0.4114(3) 0.7539(4) 0.0329(19) Uani 1 1 d . . .
H4A H 0.4467 0.3784 0.7232 0.039 Uiso 1 1 calc R U .
H4B H 0.4358 0.4330 0.7892 0.039 Uiso 1 1 calc R U .
C5 C 0.5838(6) 0.3790(3) 0.8050(4) 0.0322(18) Uani 1 1 d . . .
C6 C 0.5766(7) 0.3778(3) 0.8882(4) 0.041(2) Uani 1 1 d . . .
H6 H 0.5149 0.3993 0.9127 0.049 Uiso 1 1 calc R U .
C7 C 0.6581(8) 0.3458(4) 0.9351(5) 0.045(2) Uani 1 1 d . . .
H7 H 0.6520 0.3454 0.9914 0.054 Uiso 1 1 calc R U .
C8 C 0.7482(8) 0.3144(4) 0.9005(5) 0.050(2) Uani 1 1 d . . .
H8 H 0.8040 0.2921 0.9326 0.060 Uiso 1 1 calc R U .
C9 C 0.7564(8) 0.3158(4) 0.8187(5) 0.056(2) Uani 1 1 d . . .
H9 H 0.8184 0.2944 0.7943 0.067 Uiso 1 1 calc R U .
C10 C 0.6742(7) 0.3483(4) 0.7714(4) 0.045(2) Uani 1 1 d . . .
H10 H 0.6812 0.3492 0.7151 0.054 Uiso 1 1 calc R U .
C11 C 0.6701(6) 0.6018(3) 0.6329(4) 0.0315(18) Uani 1 1 d . . .
H11A H 0.7524 0.5927 0.6234 0.038 Uiso 1 1 calc R U .
H11B H 0.6669 0.6275 0.6824 0.038 Uiso 1 1 calc R U .
C12 C 0.6208(7) 0.6411(3) 0.5638(4) 0.0292(18) Uani 1 1 d . . .
C13 C 0.6926(7) 0.6600(3) 0.5041(4) 0.045(2) Uani 1 1 d . . .
H13 H 0.7711 0.6468 0.5051 0.054 Uiso 1 1 calc R U .
C14 C 0.6487(11) 0.6985(4) 0.4425(5) 0.071(3) Uani 1 1 d . . .
H14 H 0.6974 0.7112 0.4009 0.085 Uiso 1 1 calc R U .
C15 C 0.5351(12) 0.7184(4) 0.4414(6) 0.074(4) Uani 1 1 d . . .
H15 H 0.5062 0.7450 0.3994 0.089 Uiso 1 1 calc R U .
C16 C 0.4634(9) 0.6995(4) 0.5011(5) 0.063(3) Uani 1 1 d . . .
H16 H 0.3850 0.7128 0.5004 0.076 Uiso 1 1 calc R U .
C17 C 0.5073(7) 0.6612(4) 0.5618(4) 0.047(2) Uani 1 1 d . . .
H17 H 0.4583 0.6483 0.6031 0.057 Uiso 1 1 calc R U .
C18 C 0.7736(6) 0.5755(5) 0.8282(4) 0.045(2) Uani 1 1 d . . .
H18 H 0.8167 0.5774 0.7810 0.054 Uiso 1 1 calc R U .
C19 C 0.7411(7) 0.5202(4) 0.8682(5) 0.048(2) Uani 1 1 d . . .
H19 H 0.7578 0.4775 0.8533 0.057 Uiso 1 1 calc R U .
C20 C 0.6797(7) 0.5394(5) 0.9339(4) 0.050(2) Uani 1 1 d . . .
H20 H 0.6470 0.5118 0.9720 0.060 Uiso 1 1 calc R U .
C21 C 0.6742(7) 0.6047(5) 0.9343(5) 0.052(2) Uani 1 1 d . . .
H21 H 0.6370 0.6302 0.9727 0.063 Uiso 1 1 calc R U .
C22 C 0.7316(7) 0.6271(4) 0.8698(5) 0.049(2) Uani 1 1 d . . .
H22 H 0.7410 0.6708 0.8559 0.059 Uiso 1 1 calc R U .
Cr31 Cr 0.06826(10) 0.53331(6) 0.68011(7) 0.0383(4) Uani 1 1 d . . .
Cl31 Cl -0.10785(12) 0.47502(6) 0.65728(8) 0.0464(6) Uani 0.680(6) 1 d . . P
Br31 Br -0.10785(12) 0.47502(6) 0.65728(8) 0.0464(6) Uani 0.320(6) 1 d . . P
Cl32 Cl -0.01814(12) 0.63689(7) 0.66817(8) 0.0500(6) Uani 0.657(6) 1 d . . P
Br32 Br -0.01814(12) 0.63689(7) 0.66817(8) 0.0500(6) Uani 0.343(6) 1 d . . P
N31 N 0.1272(5) 0.5754(3) 0.8568(3) 0.0333(15) Uani 1 1 d . . .
N32 N 0.0609(5) 0.4796(3) 0.8563(3) 0.0337(15) Uani 1 1 d . . .
C31 C 0.0817(6) 0.5297(3) 0.8066(4) 0.0325(18) Uani 1 1 d . . .
C32 C 0.1377(6) 0.5530(4) 0.9339(4) 0.038(2) Uani 1 1 d . . .
H32 H 0.1685 0.5759 0.9787 0.046 Uiso 1 1 calc R U .
C33 C 0.0966(7) 0.4930(4) 0.9342(5) 0.042(2) Uani 1 1 d . . .
H33 H 0.0927 0.4653 0.9790 0.051 Uiso 1 1 calc R U .
C34 C 0.1701(7) 0.6375(3) 0.8332(4) 0.039(2) Uani 1 1 d . . .
H34A H 0.1490 0.6447 0.7762 0.047 Uiso 1 1 calc R U .
H34B H 0.2555 0.6374 0.8388 0.047 Uiso 1 1 calc R U .
C35 C 0.1234(7) 0.6924(3) 0.8819(4) 0.0300(18) Uani 1 1 d . . .
C36 C 0.1852(7) 0.7480(3) 0.8856(4) 0.042(2) Uani 1 1 d . . .
H36 H 0.2572 0.7507 0.8602 0.051 Uiso 1 1 calc R U .
C37 C 0.1438(8) 0.8009(4) 0.9264(5) 0.050(2) Uani 1 1 d . . .
H37 H 0.1854 0.8401 0.9267 0.060 Uiso 1 1 calc R U .
C38 C 0.0417(9) 0.7960(4) 0.9664(5) 0.056(3) Uani 1 1 d . . .
H38 H 0.0141 0.8317 0.9951 0.067 Uiso 1 1 calc R U .
C39 C -0.0198(7) 0.7405(4) 0.9650(5) 0.050(2) Uani 1 1 d . . .
H39 H -0.0891 0.7372 0.9935 0.060 Uiso 1 1 calc R U .
C40 C 0.0196(7) 0.6883(3) 0.9215(4) 0.042(2) Uani 1 1 d . . .
H40 H -0.0243 0.6500 0.9190 0.050 Uiso 1 1 calc R U .
C41 C 0.0134(6) 0.4170(3) 0.8348(4) 0.042(2) Uani 1 1 d . . .
H41A H -0.0380 0.4220 0.7868 0.050 Uiso 1 1 calc R U .
H41B H -0.0348 0.4021 0.8788 0.050 Uiso 1 1 calc R U .
C42 C 0.1016(7) 0.3661(3) 0.8183(4) 0.0345(19) Uani 1 1 d . . .
C43 C 0.0806(7) 0.3242(4) 0.7563(5) 0.051(2) Uani 1 1 d . . .
H43 H 0.0122 0.3286 0.7238 0.062 Uiso 1 1 calc R U .
C44 C 0.1569(9) 0.2763(4) 0.7411(5) 0.070(3) Uani 1 1 d . . .
H44 H 0.1400 0.2471 0.6989 0.084 Uiso 1 1 calc R U .
C45 C 0.2587(8) 0.2697(4) 0.7861(5) 0.052(2) Uani 1 1 d . . .
H45 H 0.3119 0.2367 0.7748 0.062 Uiso 1 1 calc R U .
C46 C 0.2811(8) 0.3116(4) 0.8470(5) 0.051(2) Uani 1 1 d . . .
H46 H 0.3502 0.3076 0.8789 0.061 Uiso 1 1 calc R U .
C47 C 0.2032(7) 0.3598(4) 0.8625(4) 0.047(2) Uani 1 1 d . . .
H47 H 0.2202 0.3892 0.9045 0.057 Uiso 1 1 calc R U .
C48 C 0.2251(8) 0.4728(5) 0.6716(6) 0.0793(15) Uani 1 1 d . . .
H48 H 0.2412 0.4402 0.7098 0.095 Uiso 1 1 calc R U .
C49 C 0.2625(8) 0.5355(5) 0.6758(6) 0.0793(15) Uani 1 1 d . . .
H49 H 0.3098 0.5537 0.7173 0.095 Uiso 1 1 calc R U .
C50 C 0.2184(8) 0.5675(5) 0.6081(6) 0.0793(15) Uani 1 1 d . . .
H50 H 0.2292 0.6113 0.5954 0.095 Uiso 1 1 calc R U .
C51 C 0.1564(8) 0.5232(5) 0.5635(6) 0.0793(15) Uani 1 1 d . . .
H51 H 0.1176 0.5318 0.5139 0.095 Uiso 1 1 calc R U .
C52 C 0.1586(8) 0.4665(5) 0.5999(6) 0.0793(15) Uani 1 1 d . . .
H52 H 0.1219 0.4286 0.5809 0.095 Uiso 1 1 calc R U .

loop_
_atom_site_aniso_label
_atom_site_aniso_U_11
_atom_site_aniso_U_22
_atom_site_aniso_U_33
_atom_site_aniso_U_23
_atom_site_aniso_U_13
_atom_site_aniso_U_12
Cr1 0.0332(8) 0.0321(7) 0.0208(6) -0.0007(5) -0.0034(5) -0.0006(6)
Cl1 0.0483(10) 0.0375(8) 0.0349(8) -0.0040(6) -0.0010(6) 0.0001(7)
Br1 0.0483(10) 0.0375(8) 0.0349(8) -0.0040(6) -0.0010(6) 0.0001(7)
Cl2 0.0400(11) 0.0511(11) 0.0341(9) 0.0049(7) 0.0038(7) 0.0019(8)
Br2 0.0400(11) 0.0511(11) 0.0341(9) 0.0049(7) 0.0038(7) 0.0019(8)
N1 0.031(4) 0.030(4) 0.022(3) 0.001(3) -0.002(3) -0.001(3)
N2 0.029(4) 0.028(3) 0.021(3) -0.001(3) -0.004(3) -0.001(3)
C1 0.017(4) 0.033(4) 0.027(4) 0.003(3) -0.005(3) 0.002(3)
C2 0.042(5) 0.033(4) 0.022(4) 0.000(3) -0.011(4) -0.002(4)
C3 0.047(5) 0.042(5) 0.015(4) -0.008(4) -0.005(4) 0.003(4)
C4 0.036(5) 0.025(4) 0.037(4) 0.003(3) -0.007(4) -0.006(4)
C5 0.030(5) 0.026(4) 0.041(5) -0.001(4) -0.004(4) -0.009(4)
C6 0.048(6) 0.035(5) 0.040(5) 0.002(4) 0.000(4) -0.003(4)
C7 0.060(7) 0.044(5) 0.030(5) 0.012(4) -0.013(5) -0.014(5)
C8 0.051(6) 0.039(5) 0.056(6) 0.017(4) -0.023(5) -0.006(5)
C9 0.059(7) 0.062(6) 0.046(6) -0.004(5) -0.006(5) 0.000(5)
C10 0.055(6) 0.047(5) 0.032(5) 0.006(4) -0.009(4) 0.006(5)
C11 0.032(5) 0.041(5) 0.021(4) 0.000(3) -0.004(3) -0.004(4)
C12 0.036(5) 0.027(4) 0.025(4) -0.004(3) 0.000(4) -0.003(4)
C13 0.050(6) 0.039(5) 0.045(5) -0.001(4) -0.008(4) -0.018(4)
C14 0.109(10) 0.058(7) 0.044(6) 0.019(5) -0.013(6) -0.040(7)
C15 0.130(11) 0.020(5) 0.068(8) 0.010(5) -0.054(8) -0.013(6)
C16 0.092(8) 0.048(6) 0.047(6) -0.009(5) -0.035(6) 0.030(6)
C17 0.054(6) 0.056(5) 0.031(5) -0.010(4) -0.005(4) 0.018(5)
C18 0.029(5) 0.082(7) 0.022(4) 0.009(5) -0.007(4) -0.004(5)
C19 0.040(6) 0.044(5) 0.057(6) -0.012(5) -0.028(5) 0.013(4)
C20 0.039(6) 0.080(7) 0.031(5) 0.030(5) -0.014(4) -0.003(5)
C21 0.054(6) 0.067(7) 0.035(5) -0.020(5) -0.015(5) 0.014(5)
C22 0.050(6) 0.026(5) 0.068(7) 0.010(5) -0.033(5) -0.017(4)
Cr31 0.0343(8) 0.0498(8) 0.0305(7) -0.0051(6) -0.0040(6) 0.0071(7)
Cl31 0.0429(11) 0.0501(10) 0.0451(10) -0.0094(7) -0.0133(7) 0.0069(7)
Br31 0.0429(11) 0.0501(10) 0.0451(10) -0.0094(7) -0.0133(7) 0.0069(7)
Cl32 0.0420(10) 0.0575(10) 0.0499(10) 0.0095(7) -0.0053(7) 0.0060(7)
Br32 0.0420(10) 0.0575(10) 0.0499(10) 0.0095(7) -0.0053(7) 0.0060(7)
N31 0.040(4) 0.028(4) 0.032(4) -0.001(3) 0.000(3) -0.001(3)
N32 0.032(4) 0.035(4) 0.034(4) -0.004(3) -0.003(3) 0.005(3)
C31 0.028(5) 0.024(4) 0.046(5) -0.002(4) 0.004(4) 0.012(4)
C32 0.044(5) 0.044(5) 0.026(5) -0.003(4) 0.001(4) 0.004(4)
C33 0.054(6) 0.031(5) 0.042(5) 0.003(4) 0.004(4) 0.004(4)
C34 0.039(5) 0.036(5) 0.041(5) 0.003(4) -0.005(4) -0.004(4)
C35 0.032(5) 0.027(4) 0.030(4) -0.005(3) -0.016(4) 0.013(4)
C36 0.049(6) 0.032(5) 0.045(5) 0.010(4) -0.010(4) -0.004(4)
C37 0.070(7) 0.030(5) 0.048(6) -0.003(4) -0.018(5) -0.003(5)
C38 0.080(8) 0.038(6) 0.048(6) -0.010(4) -0.011(5) 0.019(5)
C39 0.042(6) 0.049(6) 0.057(6) -0.004(5) -0.011(5) 0.012(5)
C40 0.031(5) 0.034(5) 0.058(5) -0.012(4) -0.016(4) -0.002(4)
C41 0.040(5) 0.034(5) 0.050(5) -0.004(4) -0.004(4) -0.004(4)
C42 0.036(5) 0.029(4) 0.038(5) 0.003(4) 0.001(4) -0.002(4)
C43 0.050(6) 0.057(6) 0.046(5) -0.019(5) -0.012(4) 0.005(5)
C44 0.070(8) 0.070(7) 0.072(7) -0.040(5) 0.000(6) 0.014(6)
C45 0.047(7) 0.039(5) 0.070(6) -0.003(5) 0.002(5) 0.003(5)
C46 0.060(7) 0.036(5) 0.056(6) 0.005(4) -0.021(5) 0.003(5)
C47 0.048(6) 0.043(5) 0.049(5) -0.020(4) -0.020(4) 0.009(5)
C48 0.049(3) 0.108(4) 0.082(4) -0.014(3) 0.023(3) 0.023(3)
C49 0.049(3) 0.108(4) 0.082(4) -0.014(3) 0.023(3) 0.023(3)
C50 0.049(3) 0.108(4) 0.082(4) -0.014(3) 0.023(3) 0.023(3)
C51 0.049(3) 0.108(4) 0.082(4) -0.014(3) 0.023(3) 0.023(3)
C52 0.049(3) 0.108(4) 0.082(4) -0.014(3) 0.023(3) 0.023(3)

loop_
_atom_type_symbol
_atom_type_description
_atom_type_scat_dispersion_real
_atom_type_scat_dispersion_imag
_atom_type_scat_source
C C 0.0033 0.0016 'International Tables Vol C Tables 4.2.6.8 and 6.1.1.4'
H H 0.0000 0.0000 'International Tables Vol C Tables 4.2.6.8 and 6.1.1.4'
N N 0.0061 0.0033 'International Tables Vol C Tables 4.2.6.8 and 6.1.1.4'
Cl Cl 0.1484 0.1585 'International Tables Vol C Tables 4.2.6.8 and 6.1.1.4'
Cr Cr 0.3209 0.6236 'International Tables Vol C Tables 4.2.6.8 and 6.1.1.4'
Br Br -0.2901 2.4595 'International Tables Vol C Tables 4.2.6.8 and 6.1.1.4'

loop_
_geom_angle_atom_site_label_1
_geom_angle_atom_site_label_2
_geom_angle_atom_site_label_3
_geom_angle
C1 Cr1 C20 124.9(3)
C1 Cr1 C21 151.5(3)
C20 Cr1 C21 35.9(3)
C1 Cr1 C19 92.9(3)
C20 Cr1 C19 36.5(3)
C21 Cr1 C19 60.4(3)
C1 Cr1 C22 124.1(3)
C20 Cr1 C22 59.8(3)
C21 Cr1 C22 35.8(3)
C19 Cr1 C22 60.1(3)
C1 Cr1 C18 92.9(3)
C20 Cr1 C18 60.3(3)
C21 Cr1 C18 60.0(3)
C19 Cr1 C18 36.3(3)
C22 Cr1 C18 35.9(3)
C1 Cr1 Cl2 99.87(19)
C20 Cr1 Cl2 89.6(2)
C21 Cr1 Cl2 100.3(3)
C19 Cr1 Cl2 114.4(2)
C22 Cr1 Cl2 135.2(3)
C18 Cr1 Cl2 149.1(2)
C1 Cr1 Cl1 96.41(18)
C20 Cr1 Cl1 137.6(3)
C21 Cr1 Cl1 102.6(2)
C19 Cr1 Cl1 149.6(2)
C22 Cr1 Cl1 91.0(2)
C18 Cr1 Cl1 114.1(2)
Cl2 Cr1 Cl1 92.39(6)
C1 N1 C2 112.1(5)
C1 N1 C4 126.2(5)
C2 N1 C4 121.7(6)
C1 N2 C3 111.4(6)
C1 N2 C11 125.7(5)
C3 N2 C11 122.5(6)
N1 C1 N2 102.7(5)
N1 C1 Cr1 131.4(5)
N2 C1 Cr1 125.8(5)
C3 C2 N1 106.2(6)
C3 C2 H2 126.9
N1 C2 H2 126.9
C2 C3 N2 107.5(6)
C2 C3 H3 126.3
N2 C3 H3 126.3
N1 C4 C5 113.2(6)
N1 C4 H4A 108.9
C5 C4 H4A 108.9
N1 C4 H4B 108.9
C5 C4 H4B 108.9
H4A C4 H4B 107.8
C10 C5 C6 118.3(7)
C10 C5 C4 121.3(7)
C6 C5 C4 120.4(7)
C7 C6 C5 120.9(8)
C7 C6 H6 119.5
C5 C6 H6 119.5
C8 C7 C6 120.3(7)
C8 C7 H7 119.9
C6 C7 H7 119.9
C7 C8 C9 119.2(8)
C7 C8 H8 120.4
C9 C8 H8 120.4
C8 C9 C10 120.4(8)
C8 C9 H9 119.8
C10 C9 H9 119.8
C5 C10 C9 120.9(7)
C5 C10 H10 119.6
C9 C10 H10 119.6
N2 C11 C12 114.2(5)
N2 C11 H11A 108.7
C12 C11 H11A 108.7
N2 C11 H11B 108.7
C12 C11 H11B 108.7
H11A C11 H11B 107.6
C17 C12 C13 119.5(7)
C17 C12 C11 121.2(6)
C13 C12 C11 119.2(7)
C12 C13 C14 119.3(9)
C12 C13 H13 120.3
C14 C13 H13 120.3
C15 C14 C13 120.6(9)
C15 C14 H14 119.7
C13 C14 H14 119.7
C14 C15 C16 120.1(9)
C14 C15 H15 120.0
C16 C15 H15 120.0
C17 C16 C15 119.1(9)
C17 C16 H16 120.5
C15 C16 H16 120.5
C12 C17 C16 121.5(8)
C12 C17 H17 119.3
C16 C17 H17 119.3
C22 C18 C19 107.5(7)
C22 C18 Cr1 71.8(4)
C19 C18 Cr1 71.3(4)
C22 C18 H18 126.2
C19 C18 H18 126.2
Cr1 C18 H18 122.4
C20 C19 C18 107.1(7)
C20 C19 Cr1 71.2(4)
C18 C19 Cr1 72.4(4)
C20 C19 H19 126.5
C18 C19 H19 126.5
Cr1 C19 H19 121.7
C21 C20 C19 108.6(7)
C21 C20 Cr1 72.5(4)
C19 C20 Cr1 72.3(4)
C21 C20 H20 125.7
C19 C20 H20 125.7
Cr1 C20 H20 121.2
C20 C21 C22 108.2(7)
C20 C21 Cr1 71.6(4)
C22 C21 Cr1 72.6(4)
C20 C21 H21 125.9
C22 C21 H21 125.9
Cr1 C21 H21 121.5
C21 C22 C18 108.6(7)
C21 C22 Cr1 71.6(5)
C18 C22 Cr1 72.3(4)
C21 C22 H22 125.7
C18 C22 H22 125.7
Cr1 C22 H22 122.1
C31 Cr31 C48 90.6(3)
C31 Cr31 C52 124.2(3)
C48 Cr31 C52 37.0(3)
C31 Cr31 C51 147.8(3)
C48 Cr31 C51 59.6(4)
C52 Cr31 C51 34.7(3)
C31 Cr31 C49 89.6(3)
C48 Cr31 C49 36.0(3)
C52 Cr31 C49 60.2(4)
C51 Cr31 C49 59.3(4)
C31 Cr31 C50 120.8(3)
C48 Cr31 C50 60.1(4)
C52 Cr31 C50 59.4(4)
C51 Cr31 C50 35.5(3)
C49 Cr31 C50 36.0(3)
C31 Cr31 Cl32 97.61(19)
C48 Cr31 Cl32 148.3(3)
C52 Cr31 Cl32 136.2(3)
C51 Cr31 Cl32 102.3(3)
C49 Cr31 Cl32 113.2(3)
C50 Cr31 Cl32 89.7(3)
C31 Cr31 Cl31 100.0(2)
C48 Cr31 Cl31 113.2(3)
C52 Cr31 Cl31 89.9(3)
C51 Cr31 Cl31 102.9(3)
C49 Cr31 Cl31 148.3(3)
C50 Cr31 Cl31 137.7(3)
Cl32 Cr31 Cl31 95.53(6)
C31 N31 C32 111.1(6)
C31 N31 C34 126.0(6)
C32 N31 C34 122.7(6)
C31 N32 C33 111.5(6)
C31 N32 C41 127.7(6)
C33 N32 C41 120.8(6)
N32 C31 N31 103.6(6)
N32 C31 Cr31 128.9(5)
N31 C31 Cr31 127.1(5)
C33 C32 N31 107.6(7)
C33 C32 H32 126.2
N31 C32 H32 126.2
C32 C33 N32 106.2(7)
C32 C33 H33 126.9
N32 C33 H33 126.9
N31 C34 C35 113.5(6)
N31 C34 H34A 108.9
C35 C34 H34A 108.9
N31 C34 H34B 108.9
C35 C34 H34B 108.9
H34A C34 H34B 107.7
C36 C35 C40 119.2(7)
C36 C35 C34 118.2(7)
C40 C35 C34 122.5(7)
C35 C36 C37 120.6(8)
C35 C36 H36 119.7
C37 C36 H36 119.7
C38 C37 C36 119.5(8)
C38 C37 H37 120.2
C36 C37 H37 120.2
C39 C38 C37 120.7(8)
C39 C38 H38 119.6
C37 C38 H38 119.6
C38 C39 C40 119.6(8)
C38 C39 H39 120.2
C40 C39 H39 120.2
C35 C40 C39 120.2(7)
C35 C40 H40 119.9
C39 C40 H40 119.9
N32 C41 C42 115.2(6)
N32 C41 H41A 108.5
C42 C41 H41A 108.5
N32 C41 H41B 108.5
C42 C41 H41B 108.5
H41A C41 H41B 107.5
C47 C42 C43 118.2(7)
C47 C42 C41 122.7(7)
C43 C42 C41 119.1(7)
C44 C43 C42 120.6(8)
C44 C43 H43 119.7
C42 C43 H43 119.7
C43 C44 C45 121.0(8)
C43 C44 H44 119.5
C45 C44 H44 119.5
C46 C45 C44 118.7(8)
C46 C45 H45 120.6
C44 C45 H45 120.6
C45 C46 C47 120.0(8)
C45 C46 H46 120.0
C47 C46 H46 120.0
C42 C47 C46 121.3(7)
C42 C47 H47 119.3
C46 C47 H47 119.3
C49 C48 C52 107.0(11)
C49 C48 Cr31 73.2(6)
C52 C48 Cr31 71.6(5)
C49 C48 H48 126.5
C52 C48 H48 126.5
Cr31 C48 H48 120.5
C48 C49 C50 108.0(11)
C48 C49 Cr31 70.8(6)
C50 C49 Cr31 72.5(6)
C48 C49 H49 126.0
C50 C49 H49 126.0
Cr31 C49 H49 122.4
C51 C50 C49 106.7(11)
C51 C50 Cr31 71.4(6)
C49 C50 Cr31 71.5(6)
C51 C50 H50 126.7
C49 C50 H50 126.7
Cr31 C50 H50 122.2
C52 C51 C50 110.5(12)
C52 C51 Cr31 71.8(6)
C50 C51 Cr31 73.0(6)
C52 C51 H51 124.8
C50 C51 H51 124.8
Cr31 C51 H51 122.0
C51 C52 C48 107.9(12)
C51 C52 Cr31 73.5(6)
C48 C52 Cr31 71.3(5)
C51 C52 H52 126.1
C48 C52 H52 126.1
Cr31 C52 H52 120.9

loop_
_geom_bond_atom_site_label_1
_geom_bond_atom_site_label_2
_geom_bond_distance
Cr1 C1 2.100(7)
Cr1 C20 2.215(7)
Cr1 C21 2.226(7)
Cr1 C19 2.229(7)
Cr1 C22 2.239(7)
Cr1 C18 2.244(8)
Cr1 Cl2 2.3553(18)
Cr1 Cl1 2.3988(17)
N1 C1 1.366(8)
N1 C2 1.382(8)
N1 C4 1.483(8)
N2 C1 1.367(8)
N2 C3 1.381(8)
N2 C11 1.451(8)
C2 C3 1.333(9)
C2 H2 0.9500
C3 H3 0.9500
C4 C5 1.515(9)
C4 H4A 0.9900
C4 H4B 0.9900
C5 C10 1.365(10)
C5 C6 1.400(9)
C6 C7 1.380(10)
C6 H6 0.9500
C7 C8 1.377(10)
C7 H7 0.9500
C8 C9 1.378(10)
C8 H8 0.9500
C9 C10 1.395(10)
C9 H9 0.9500
C10 H10 0.9500
C11 C12 1.517(9)
C11 H11A 0.9900
C11 H11B 0.9900
C12 C17 1.378(10)
C12 C13 1.379(9)
C13 C14 1.393(11)
C13 H13 0.9500
C14 C15 1.378(13)
C14 H14 0.9500
C15 C16 1.379(13)
C15 H15 0.9500
C16 C17 1.379(10)
C16 H16 0.9500
C17 H17 0.9500
C18 C22 1.382(10)
C18 C19 1.395(10)
C18 H18 0.9500
C19 C20 1.391(10)
C19 H19 0.9500
C20 C21 1.367(10)
C20 H20 0.9500
C21 C22 1.372(10)
C21 H21 0.9500
C22 H22 0.9500
Cr31 C31 2.123(7)
Cr31 C48 2.222(9)
Cr31 C52 2.225(9)
Cr31 C51 2.246(9)
Cr31 C49 2.253(9)
Cr31 C50 2.266(9)
Cr31 Cl32 2.3919(19)
Cr31 Cl31 2.3952(19)
N31 C31 1.367(8)
N31 C32 1.376(8)
N31 C34 1.451(8)
N32 C31 1.364(8)
N32 C33 1.386(9)
N32 C41 1.460(8)
C32 C33 1.342(9)
C32 H32 0.9500
C33 H33 0.9500
C34 C35 1.519(9)
C34 H34A 0.9900
C34 H34B 0.9900
C35 C36 1.366(9)
C35 C40 1.396(10)
C36 C37 1.395(10)
C36 H36 0.9500
C37 C38 1.382(11)
C37 H37 0.9500
C38 C39 1.361(11)
C38 H38 0.9500
C39 C40 1.397(10)
C39 H39 0.9500
C40 H40 0.9500
C41 C42 1.508(9)
C41 H41A 0.9900
C41 H41B 0.9900
C42 C47 1.374(10)
C42 C43 1.374(9)
C43 C44 1.366(11)
C43 H43 0.9500
C44 C45 1.384(11)
C44 H44 0.9500
C45 C46 1.362(10)
C45 H45 0.9500
C46 C47 1.384(10)
C46 H46 0.9500
C47 H47 0.9500
C48 C49 1.381(12)
C48 C52 1.412(12)
C48 H48 0.9500
C49 C50 1.398(12)
C49 H49 0.9500
C50 C51 1.377(13)
C50 H50 0.9500
C51 C52 1.333(12)
C51 H51 0.9500
C52 H52 0.9500

loop_
_geom_torsion_atom_site_label_1
_geom_torsion_atom_site_label_2
_geom_torsion_atom_site_label_3
_geom_torsion_atom_site_label_4
_geom_torsion
C2 N1 C1 N2 -0.6(7)
C4 N1 C1 N2 178.0(6)
C2 N1 C1 Cr1 179.8(5)
C4 N1 C1 Cr1 -1.6(10)
C3 N2 C1 N1 -0.4(7)
C11 N2 C1 N1 -173.3(6)
C3 N2 C1 Cr1 179.2(5)
C11 N2 C1 Cr1 6.3(9)
C1 N1 C2 C3 1.4(8)
C4 N1 C2 C3 -177.3(6)
N1 C2 C3 N2 -1.6(8)
C1 N2 C3 C2 1.3(8)
C11 N2 C3 C2 174.4(6)
C1 N1 C4 C5 -77.1(8)
C2 N1 C4 C5 101.5(7)
N1 C4 C5 C10 -55.1(9)
N1 C4 C5 C6 127.4(7)
C10 C5 C6 C7 -0.7(11)
C4 C5 C6 C7 176.8(6)
C5 C6 C7 C8 0.0(11)
C6 C7 C8 C9 0.5(11)
C7 C8 C9 C10 -0.3(12)
C6 C5 C10 C9 1.0(11)
C4 C5 C10 C9 -176.6(7)
C8 C9 C10 C5 -0.5(12)
C1 N2 C11 C12 -132.1(6)
C3 N2 C11 C12 55.7(8)
N2 C11 C12 C17 59.0(9)
N2 C11 C12 C13 -124.4(7)
C17 C12 C13 C14 -0.5(10)
C11 C12 C13 C14 -177.1(7)
C12 C13 C14 C15 0.7(12)
C13 C14 C15 C16 -0.7(13)
C14 C15 C16 C17 0.5(13)
C13 C12 C17 C16 0.3(11)
C11 C12 C17 C16 176.8(7)
C15 C16 C17 C12 -0.2(12)
C22 C18 C19 C20 -0.1(8)
Cr1 C18 C19 C20 -63.2(5)
C22 C18 C19 Cr1 63.1(5)
C18 C19 C20 C21 0.1(9)
Cr1 C19 C20 C21 -63.9(6)
C18 C19 C20 Cr1 64.0(5)
C19 C20 C21 C22 -0.1(9)
Cr1 C20 C21 C22 -63.9(6)
C19 C20 C21 Cr1 63.8(5)
C20 C21 C22 C18 0.0(9)
Cr1 C21 C22 C18 -63.2(5)
C20 C21 C22 Cr1 63.2(6)
C19 C18 C22 C21 0.0(9)
Cr1 C18 C22 C21 62.8(6)
C19 C18 C22 Cr1 -62.7(5)
C33 N32 C31 N31 -2.3(8)
C41 N32 C31 N31 -179.2(6)
C33 N32 C31 Cr31 170.6(5)
C41 N32 C31 Cr31 -6.3(10)
C32 N31 C31 N32 2.2(7)
C34 N31 C31 N32 176.6(6)
C32 N31 C31 Cr31 -170.9(5)
C34 N31 C31 Cr31 3.5(10)
C31 N31 C32 C33 -1.4(8)
C34 N31 C32 C33 -175.9(6)
N31 C32 C33 N32 -0.1(8)
C31 N32 C33 C32 1.5(8)
C41 N32 C33 C32 178.7(6)
C31 N31 C34 C35 131.2(7)
C32 N31 C34 C35 -55.1(9)
N31 C34 C35 C36 157.3(6)
N31 C34 C35 C40 -23.7(10)
C40 C35 C36 C37 -2.0(11)
C34 C35 C36 C37 177.1(6)
C35 C36 C37 C38 2.9(11)
C36 C37 C38 C39 -1.3(12)
C37 C38 C39 C40 -1.2(12)
C36 C35 C40 C39 -0.5(11)
C34 C35 C40 C39 -179.5(7)
C38 C39 C40 C35 2.1(11)
C31 N32 C41 C42 92.8(8)
C33 N32 C41 C42 -83.9(8)
N32 C41 C42 C47 39.6(10)
N32 C41 C42 C43 -140.0(7)
C47 C42 C43 C44 2.2(12)
C41 C42 C43 C44 -178.1(8)
C42 C43 C44 C45 -1.7(14)
C43 C44 C45 C46 0.8(14)
C44 C45 C46 C47 -0.5(13)
C43 C42 C47 C46 -1.9(12)
C41 C42 C47 C46 178.4(7)
C45 C46 C47 C42 1.1(12)
C52 C48 C49 C50 0.7(10)
Cr31 C48 C49 C50 -63.4(6)
C52 C48 C49 Cr31 64.1(6)
C48 C49 C50 C51 -0.9(10)
Cr31 C49 C50 C51 -63.2(6)
C48 C49 C50 Cr31 62.3(6)
C49 C50 C51 C52 0.7(10)
Cr31 C50 C51 C52 -62.5(7)
C49 C50 C51 Cr31 63.2(6)
C50 C51 C52 C48 -0.3(10)
Cr31 C51 C52 C48 -63.5(6)
C50 C51 C52 Cr31 63.2(7)
C49 C48 C52 C51 -0.3(10)
Cr31 C48 C52 C51 64.9(6)
C49 C48 C52 Cr31 -65.2(6)
